data_2002532
loop_
_publ_author_name
'Boje, J'
'Mueller-Buschbaum, Hk'

_publ_section_title 'Zur Kenntnis von Ba Tl V O4 und Sr Tl V O4'
_journal_name_full
;
Zeitschrift fuer Anorganische und Allgemeine Chemie
;
_journal_page_first 137
_journal_page_last 140
_journal_paper_doi 10.1002/zaac.19926110523
_journal_volume 611
_journal_year 1992
_chemical_formula_structural 'Sr Tl (V O4)'
_chemical_formula_sum 'O4 Sr Tl V'
_chemical_name_systematic 'Strontium thallium vanadate'
_space_group_IT_number 19
_symmetry_cell_setting orthorhombic
_symmetry_Int_Tables_number 19
_symmetry_space_group_name_Hall 'P 2ac 2ab'
_symmetry_space_group_name_H-M 'P 21 21 21'
_cell_angle_alpha 90
_cell_angle_beta 90
_cell_angle_gamma 90
_cell_formula_units_Z 4
_cell_length_a 5.8457(23)
_cell_length_b 7.5721(47)
_cell_length_c 10.0118(97)
_cell_volume 443.2
_refine_ls_R_factor_all 0.053
_cod_database_code 2002532

loop_
_symmetry_equiv_pos_as_xyz
x,y,z
1/2-x,-y,1/2+z
1/2+x,1/2-y,-z
-x,1/2+y,1/2-z

loop_
_atom_site_label
_atom_site_type_symbol
_atom_site_symmetry_multiplicity
_atom_site_Wyckoff_symbol
_atom_site_fract_x
_atom_site_fract_y
_atom_site_fract_z
_atom_site_occupancy
_atom_site_attached_hydrogens
_atom_site_calc_flag
Sr1 Sr2+ 4 a 0.9799(3) 0.2507(2) 0.7051(2) 1. 0 d
Tl1 Tl1+ 4 a 0.9829(1) 0.0875(1) 0.0779(1) 1. 0 d
V1 V5+ 4 a 0.0134(6) 0.0318(3) 0.4176(3) 1. 0 d
O1 O2- 4 a 0.7451(29) 0.0089(24) 0.8386(19) 1. 0 d
O2 O2- 4 a 0.9322(29) 0.7522(26) 0.0694(20) 1. 0 d
O3 O2- 4 a 0.0015(24) 0.9511(16) 0.5800(14) 1. 0 d
O4 O2- 4 a 0.2521(23) 0.0450(18) 0.8345(15) 1. 0 d

loop_
_atom_type_symbol
_atom_type_oxidation_number
Sr2+ 2.000
Tl1+ 1.000
V5+ 5.000
O2- -2.000
